data_7229504
loop_
_publ_author_name
'Przybyla, Jack J.'
'LaDuca, Robert L.'

_publ_section_title
;
 Control of chirality and catenation in cobalt and cadmium camphorate
 coordination complexes
;
_journal_issue 3
_journal_name_full CrystEngComm
_journal_page_first 280
_journal_paper_doi 10.1039/C7CE01712J
_journal_volume 20
_journal_year 2018
_chemical_formula_moiety 'C36 H46 Co2 N4 O10, 2(H2 O)'
_chemical_formula_sum 'C36 H50 Co2 N4 O12'
_chemical_formula_weight 848.66
_space_group_crystal_system monoclinic
_space_group_IT_number 14
_space_group_name_Hall '-P 2ybc'
_space_group_name_H-M_alt 'P 1 21/c 1'
_symmetry_space_group_name_Hall '-P 2ybc'
_symmetry_space_group_name_H-M 'P 1 21/c 1'
_atom_sites_solution_hydrogens mixed
_atom_sites_solution_primary dual
_audit_creation_date 2017-06-06
_audit_creation_method
;
Olex2 1.2
(compiled 2017.03.28 svn.r3405 for OlexSys, GUI svn.r5337)
;
_audit_update_record
;
2017-06-30 deposited with the CCDC.
2017-11-06 downloaded from the CCDC.
;
_cell_angle_alpha 90
_cell_angle_beta 101.227(3)
_cell_angle_gamma 90
_cell_formula_units_Z 2
_cell_length_a 10.875(3)
_cell_length_b 13.212(3)
_cell_length_c 13.585(4)
_cell_measurement_reflns_used 8463
_cell_measurement_temperature 173(2)
_cell_volume 1914.5(9)
_computing_cell_refinement 'APEX2 (BRUKER, V2012.10-0, 2012)'
_computing_data_collection 'COSMO (BRUKER, V1.61, 2009)'
_computing_data_reduction 'SAINT v8.34A (Bruker, 2013)'
_computing_molecular_graphics
;
O. V. Dolomanov, L. J. Bourhis, R. J. Gildea, J. A. K. Howard and H. Puschmann,
OLEX2: a complete structure solution, refinement and analysis program.
J. Appl. Cryst. (2009). 42, 339-341.
;
_computing_publication_material
;
O. V. Dolomanov, L. J. Bourhis, R. J. Gildea, J. A. K. Howard and H. Puschmann,
OLEX2: a complete structure solution, refinement and analysis program.
J. Appl. Cryst. (2009). 42, 339-341.
;
_computing_structure_refinement 'SHELXL (Sheldrick, Acta Cryst. A64 2008, 112-122)'
_computing_structure_solution 'SHELXS (Sheldrick, Acta Cryst. A64 2008, 112-122)'
_diffrn_ambient_temperature 173.15
_diffrn_detector_area_resol_mean 8.4
_diffrn_measured_fraction_theta_full 1.000
_diffrn_measured_fraction_theta_max 0.998
_diffrn_measurement_device_type 'Bruker APEX-II CCD'
_diffrn_measurement_method \w
_diffrn_radiation_monochromator graphite
_diffrn_radiation_type MoK\a
_diffrn_radiation_wavelength 0.71073
_diffrn_reflns_av_R_equivalents 0.0683
_diffrn_reflns_av_unetI/netI 0.0404
_diffrn_reflns_Laue_measured_fraction_full 1.000
_diffrn_reflns_Laue_measured_fraction_max 0.998
_diffrn_reflns_limit_h_max 13
_diffrn_reflns_limit_h_min -13
_diffrn_reflns_limit_k_max 15
_diffrn_reflns_limit_k_min -15
_diffrn_reflns_limit_l_max 16
_diffrn_reflns_limit_l_min -16
_diffrn_reflns_number 25268
_diffrn_reflns_point_group_measured_fraction_full 1.000
_diffrn_reflns_point_group_measured_fraction_max 0.998
_diffrn_reflns_theta_full 25.242
_diffrn_reflns_theta_max 25.445
_diffrn_reflns_theta_min 1.909
_diffrn_source 'sealed tube'
_exptl_absorpt_coefficient_mu 0.933
_exptl_absorpt_correction_T_max 0.7452
_exptl_absorpt_correction_T_min 0.6620
_exptl_absorpt_correction_type multi-scan
_exptl_absorpt_process_details
'SADABS-2014/5 (Bruker,2014/5) was used for absorption correction. wR2(int) was 0.0822 before and 0.0641 after correction. The Ratio of minimum to maximum transmission is 0.8884. The \l/2 correction factor is 0.00150.'
_exptl_crystal_density_diffrn 1.472
_exptl_crystal_F_000 888
_exptl_crystal_size_max 0.32
_exptl_crystal_size_mid 0.22
_exptl_crystal_size_min 0.14
_refine_diff_density_max 1.416
_refine_diff_density_min -0.652
_refine_diff_density_rms 0.171
_refine_ls_extinction_method none
_refine_ls_goodness_of_fit_ref 1.048
_refine_ls_hydrogen_treatment constr
_refine_ls_matrix_type full
_refine_ls_number_parameters 254
_refine_ls_number_reflns 3531
_refine_ls_number_restraints 0
_refine_ls_restrained_S_all 1.048
_refine_ls_R_factor_all 0.0970
_refine_ls_R_factor_gt 0.0759
_refine_ls_shift/su_max 0.000
_refine_ls_shift/su_mean 0.000
_refine_ls_structure_factor_coef Fsqd
_refine_ls_weighting_details 'w=1/[\s^2^(Fo^2^)+(0.1184P)^2^+7.9125P] where P=(Fo^2^+2Fc^2^)/3'
_refine_ls_weighting_scheme calc
_refine_ls_wR_factor_gt 0.2008
_refine_ls_wR_factor_ref 0.2199
_reflns_Friedel_coverage 0.000
_reflns_number_gt 2691
_reflns_number_total 3531
_reflns_threshold_expression 'I > 2\s(I)'
_cod_data_source_file c7ce01712j2.cif
_cod_data_source_block p21c
_cod_depositor_comments
;
The following automatic conversions were performed:

'_exptl_absorpt_correction_type' value 'Multi-scan' changed to
'multi-scan' according to
/home/data/users/saulius/crontab/automatic-downloads/rss-feeds/RSC/lib/dictionaries/cif_core.dic
dictionary named 'cif_core.dic' version 2.4.2 from 2011-04-26.

Automatic conversion script
Id: cif_fix_values 4973 2017-02-22 13:04:09Z antanas 

 Adding full bibliography for 7229504--7229508.cif.
;
_cod_original_cell_volume 1914.6(9)
_cod_database_code 7229504
_shelx_shelxl_version_number 2014/7
_shelx_space_group_comment
;
The symmetry employed for this shelxl refinement is uniquely defined
by the following loop, which should always be used as a source of
symmetry information in preference to the above space-group names.
They are only intended as comments.
;
_shelx_estimated_absorpt_t_max 0.880
_shelx_estimated_absorpt_t_min 0.754
_olex2_refinement_description
;
1. Fixed Uiso
 At 1.2 times of:
  All C(H) groups, All C(H,H) groups, All N(H) groups
 At 1.5 times of:
  All C(H,H,H) groups, All O(H,H) groups
2. Uiso/Uaniso restraints and constraints
Uanis(C19) = Uanis(C18)
3. Others
 Fixed Sof: H10(0.5) H13(0.5) C19(0.5) H19A(0.5) H19B(0.5) H19C(0.5) C18(0.5)
 H18A(0.5) H18B(0.5) H18C(0.5)
4.a Free rotating group:
 O1W(H1WA,H1WB)
4.b Ternary CH refined with riding coordinates:
 C10(H10), C13(H13)
4.c Secondary CH2 refined with riding coordinates:
 C7(H7A,H7B), C8(H8A,H8B), C11(H11A,H11B), C12(H12A,H12B)
4.d Aromatic/amide H refined with riding coordinates:
 N2(H2), C1(H1), C2(H2A), C3(H3), C5(H5)
4.e Idealised Me refined as rotating group:
 C16(H16A,H16B,H16C), C17(H17A,H17B,H17C), C19(H19A,H19B,H19C), C18(H18A,H18B,
 H18C)
;
_olex2_diffrn_ambient_temperature_device 'Oxford Cryosystems'
_olex2_submission_special_instructions 'No special instructions were received'

loop_
_space_group_symop_operation_xyz
'x, y, z'
'-x, y+1/2, -z+1/2'
'-x, -y, -z'
'x, -y-1/2, z-1/2'

loop_
_atom_site_label
_atom_site_type_symbol
_atom_site_fract_x
_atom_site_fract_y
_atom_site_fract_z
_atom_site_U_iso_or_equiv
_atom_site_adp_type
_atom_site_occupancy
_atom_site_site_symmetry_order
_atom_site_calc_flag
_atom_site_refinement_flags_posn
_atom_site_refinement_flags_occupancy
_atom_site_disorder_assembly
_atom_site_disorder_group
Co1 Co 0.62797(6) 0.49551(5) 0.51328(5) 0.0255(3) Uani 1 1 d . . . .
O1 O 0.3878(4) 0.5427(3) 0.3441(3) 0.0315(9) Uani 1 1 d . . . .
O2 O 0.5971(4) 0.5405(3) 0.3691(3) 0.0319(9) Uani 1 1 d . . . .
O3 O 0.5356(4) 0.8685(3) 0.0417(3) 0.0396(10) Uani 1 1 d . . . .
O4 O 0.3315(4) 0.8478(3) 0.0150(3) 0.0385(10) Uani 1 1 d . . . .
O5 O 1.1467(4) 0.6000(3) 0.8222(3) 0.0457(11) Uani 1 1 d . . . .
N1 N 0.8055(4) 0.5571(3) 0.5532(3) 0.0266(10) Uani 1 1 d . . . .
N2 N 1.0379(5) 0.4537(4) 0.8166(3) 0.0364(11) Uani 1 1 d . . . .
H2 H 0.9828 0.4135 0.7798 0.044 Uiso 1 1 calc R . . .
C1 C 0.8628(5) 0.6074(4) 0.4889(4) 0.0319(12) Uani 1 1 d . . . .
H1 H 0.8167 0.6211 0.4234 0.038 Uiso 1 1 calc R . . .
C2 C 0.9838(6) 0.6395(5) 0.5133(4) 0.0388(14) Uani 1 1 d . . . .
H2A H 1.0202 0.6758 0.4658 0.047 Uiso 1 1 calc R . . .
C3 C 1.0534(6) 0.6190(5) 0.6077(5) 0.0396(14) Uani 1 1 d . . . .
H3 H 1.1381 0.6404 0.6262 0.048 Uiso 1 1 calc R . . .
C4 C 0.9956(5) 0.5663(4) 0.6746(4) 0.0301(12) Uani 1 1 d . . . .
C5 C 0.8722(5) 0.5384(4) 0.6449(4) 0.0281(11) Uani 1 1 d . . . .
H5 H 0.8324 0.5043 0.6917 0.034 Uiso 1 1 calc R . . .
C6 C 1.0667(5) 0.5412(5) 0.7778(4) 0.0351(13) Uani 1 1 d . . . .
C7 C 1.0131(6) 0.4449(5) 0.9940(4) 0.0405(14) Uani 1 1 d . . . .
H7A H 0.9323 0.4090 0.9733 0.049 Uiso 1 1 calc R . . .
H7B H 1.0544 0.4174 1.0600 0.049 Uiso 1 1 calc R . . .
C8 C 1.0952(6) 0.4225(5) 0.9182(4) 0.0387(14) Uani 1 1 d . . . .
H8A H 1.1763 0.4580 0.9387 0.046 Uiso 1 1 calc R . . .
H8B H 1.1124 0.3489 0.9184 0.046 Uiso 1 1 calc R . . .
C9 C 0.4425(6) 0.8133(4) 0.0410(4) 0.0310(12) Uani 1 1 d . . . .
C10 C 0.4638(5) 0.7043(4) 0.0730(4) 0.0277(11) Uani 1 1 d . . . .
H10 H 0.5322 0.6742 0.0428 0.033 Uiso 0.5 1 calc R P A 2
C11 C 0.3468(9) 0.6390(6) 0.0488(7) 0.068(2) Uani 1 1 d . . . .
H11A H 0.3408 0.6058 -0.0172 0.082 Uiso 1 1 calc R . . .
H11B H 0.2707 0.6804 0.0476 0.082 Uiso 1 1 calc R . . .
C12 C 0.3619(8) 0.5581(7) 0.1351(6) 0.066(2) Uani 1 1 d . . . .
H12A H 0.2919 0.5634 0.1717 0.079 Uiso 1 1 calc R . . .
H12B H 0.3622 0.4890 0.1070 0.079 Uiso 1 1 calc R . . .
C13 C 0.4864(5) 0.5804(4) 0.2052(4) 0.0292(12) Uani 1 1 d . . . .
H13 H 0.5557 0.5450 0.1803 0.035 Uiso 0.5 1 calc R P B 1
C14 C 0.4976(9) 0.6965(5) 0.1902(5) 0.065(2) Uani 1 1 d . . . .
C15 C 0.4909(5) 0.5528(4) 0.3149(4) 0.0278(12) Uani 1 1 d . . . .
C16 C 0.4245(8) 0.7590(5) 0.2432(5) 0.0522(18) Uani 1 1 d . . . .
H16A H 0.4377 0.8303 0.2284 0.078 Uiso 1 1 calc GR . . .
H16B H 0.4503 0.7472 0.3155 0.078 Uiso 1 1 calc GR . . .
H16C H 0.3355 0.7421 0.2220 0.078 Uiso 1 1 calc GR . . .
C17 C 0.6401(10) 0.7314(8) 0.2304(8) 0.094(3) Uani 1 1 d . . . .
H17A H 0.6962 0.6901 0.1985 0.141 Uiso 1 1 calc GR . . .
H17B H 0.6616 0.7224 0.3033 0.141 Uiso 1 1 calc GR . . .
H17C H 0.6493 0.8028 0.2138 0.141 Uiso 1 1 calc GR . . .
O1W O 1.1293(5) 0.8077(4) 0.8175(4) 0.0614(15) Uani 1 1 d . . . .
H1WA H 1.1959 0.8218 0.8621 0.092 Uiso 1 1 d G . . .
H1WB H 1.1209 0.7424 0.8117 0.092 Uiso 1 1 d G . . .
C19 C 0.5722(18) 0.6622(19) 0.0342(16) 0.097(5) Uani 0.5 1 d . P C 1
H19A H 0.5434 0.6369 -0.0343 0.146 Uiso 0.5 1 calc GR P C 1
H19B H 0.6099 0.6066 0.0775 0.146 Uiso 0.5 1 calc GR P C 1
H19C H 0.6348 0.7155 0.0337 0.146 Uiso 0.5 1 calc GR P C 1
C18 C 0.5994(18) 0.549(2) 0.1694(17) 0.097(5) Uani 0.5 1 d . P D 2
H18A H 0.5925 0.4777 0.1502 0.146 Uiso 0.5 1 calc GR P D 2
H18B H 0.6730 0.5590 0.2230 0.146 Uiso 0.5 1 calc GR P D 2
H18C H 0.6083 0.5903 0.1111 0.146 Uiso 0.5 1 calc GR P D 2

loop_
_atom_site_aniso_label
_atom_site_aniso_U_11
_atom_site_aniso_U_22
_atom_site_aniso_U_33
_atom_site_aniso_U_23
_atom_site_aniso_U_13
_atom_site_aniso_U_12
Co1 0.0288(4) 0.0266(4) 0.0199(4) 0.0012(3) 0.0017(3) -0.0007(3)
O1 0.032(2) 0.036(2) 0.0251(19) 0.0051(16) 0.0034(16) -0.0015(17)
O2 0.035(2) 0.037(2) 0.0229(19) 0.0022(16) 0.0043(16) 0.0001(17)
O3 0.055(3) 0.028(2) 0.036(2) 0.0019(17) 0.0112(19) -0.0143(19)
O4 0.050(3) 0.028(2) 0.037(2) 0.0050(17) 0.0068(19) 0.0056(18)
O5 0.039(2) 0.050(3) 0.041(2) 0.002(2) -0.0081(19) -0.012(2)
N1 0.031(2) 0.025(2) 0.024(2) -0.0002(17) 0.0050(18) -0.0006(18)
N2 0.037(3) 0.041(3) 0.028(2) 0.003(2) 0.000(2) -0.001(2)
C1 0.036(3) 0.033(3) 0.026(3) 0.002(2) 0.003(2) 0.000(2)
C2 0.044(4) 0.039(3) 0.036(3) 0.004(2) 0.014(3) -0.010(3)
C3 0.034(3) 0.044(3) 0.040(3) 0.000(3) 0.006(3) -0.011(3)
C4 0.032(3) 0.030(3) 0.026(3) -0.001(2) 0.003(2) -0.002(2)
C5 0.029(3) 0.027(3) 0.027(3) 0.000(2) 0.003(2) 0.001(2)
C6 0.028(3) 0.041(3) 0.034(3) 0.002(3) -0.002(2) -0.002(3)
C7 0.043(4) 0.043(4) 0.033(3) 0.007(3) 0.002(3) 0.000(3)
C8 0.038(3) 0.047(3) 0.027(3) 0.008(3) -0.003(2) 0.005(3)
C9 0.042(3) 0.031(3) 0.019(3) -0.002(2) 0.004(2) -0.001(3)
C10 0.032(3) 0.022(3) 0.028(3) 0.000(2) 0.005(2) -0.001(2)
C11 0.081(6) 0.056(5) 0.063(5) 0.003(4) 0.002(4) -0.014(4)
C12 0.076(6) 0.070(5) 0.050(4) 0.003(4) 0.007(4) -0.017(4)
C13 0.038(3) 0.029(3) 0.021(3) 0.004(2) 0.006(2) -0.001(2)
C14 0.121(7) 0.039(4) 0.036(4) 0.007(3) 0.021(4) 0.015(4)
C15 0.036(3) 0.020(3) 0.025(3) -0.002(2) 0.001(2) -0.001(2)
C16 0.094(6) 0.036(3) 0.028(3) 0.002(3) 0.015(3) 0.007(3)
C17 0.102(8) 0.091(7) 0.073(6) 0.017(5) -0.025(5) -0.043(6)
O1W 0.051(3) 0.043(3) 0.079(4) -0.020(3) -0.012(3) 0.008(2)
C19 0.068(9) 0.141(14) 0.095(10) 0.013(10) 0.046(8) 0.048(9)
C18 0.068(9) 0.141(14) 0.095(10) 0.013(10) 0.046(8) 0.048(9)

loop_
_atom_type_symbol
_atom_type_description
_atom_type_scat_dispersion_real
_atom_type_scat_dispersion_imag
_atom_type_scat_source
C C 0.0033 0.0016 'International Tables Vol C Tables 4.2.6.8 and 6.1.1.4'
H H 0.0000 0.0000 'International Tables Vol C Tables 4.2.6.8 and 6.1.1.4'
Co Co 0.3494 0.9721 'International Tables Vol C Tables 4.2.6.8 and 6.1.1.4'
N N 0.0061 0.0033 'International Tables Vol C Tables 4.2.6.8 and 6.1.1.4'
O O 0.0106 0.0060 'International Tables Vol C Tables 4.2.6.8 and 6.1.1.4'

loop_
_geom_angle_atom_site_label_1
_geom_angle_atom_site_label_2
_geom_angle_atom_site_label_3
_geom_angle
_geom_angle_site_symmetry_1
_geom_angle_site_symmetry_3
O1 Co1 Co1 82.22(11) 3_666 3_666
O1 Co1 O3 84.64(16) 3_666 4_576
O1 Co1 O4 90.19(16) 3_666 2_645
O1 Co1 N1 95.46(16) 3_666 .
O2 Co1 Co1 83.47(11) . 3_666
O2 Co1 O1 165.52(16) . 3_666
O2 Co1 O3 86.10(16) . 4_576
O2 Co1 O4 95.76(16) . 2_645
O2 Co1 N1 96.27(16) . .
O3 Co1 Co1 58.95(13) 4_576 3_666
O4 Co1 Co1 105.43(13) 2_645 3_666
O4 Co1 O3 164.05(18) 2_645 4_576
O4 Co1 N1 101.53(17) 2_645 .
N1 Co1 Co1 152.93(13) . 3_666
N1 Co1 O3 93.98(17) . 4_576
C15 O1 Co1 124.5(3) . 3_666
C15 O2 Co1 124.8(4) . .
C9 O3 Co1 154.6(4) . 4_575
C9 O4 Co1 99.6(4) . 2_655
C1 N1 Co1 123.5(4) . .
C5 N1 Co1 118.8(4) . .
C5 N1 C1 117.4(5) . .
C6 N2 H2 119.0 . .
C6 N2 C8 122.0(5) . .
C8 N2 H2 119.0 . .
N1 C1 H1 118.5 . .
N1 C1 C2 123.0(5) . .
C2 C1 H1 118.5 . .
C1 C2 H2A 120.2 . .
C1 C2 C3 119.5(5) . .
C3 C2 H2A 120.2 . .
C2 C3 H3 121.0 . .
C2 C3 C4 118.0(5) . .
C4 C3 H3 121.0 . .
C3 C4 C6 120.4(5) . .
C5 C4 C3 118.9(5) . .
C5 C4 C6 120.8(5) . .
N1 C5 C4 123.1(5) . .
N1 C5 H5 118.5 . .
C4 C5 H5 118.5 . .
O5 C6 N2 123.4(5) . .
O5 C6 C4 120.3(5) . .
N2 C6 C4 116.3(5) . .
C7 C7 H7A 108.7 3_767 .
C7 C7 H7B 108.7 3_767 .
C7 C7 C8 114.4(6) 3_767 .
H7A C7 H7B 107.6 . .
C8 C7 H7A 108.7 . .
C8 C7 H7B 108.7 . .
N2 C8 C7 112.9(5) . .
N2 C8 H8A 109.0 . .
N2 C8 H8B 109.0 . .
C7 C8 H8A 109.0 . .
C7 C8 H8B 109.0 . .
H8A C8 H8B 107.8 . .
O3 C9 O4 121.1(5) . .
O3 C9 C10 118.5(5) . .
O4 C9 C10 120.3(5) . .
C9 C10 H10 110.2 . .
C9 C10 C11 113.9(5) . .
C9 C10 C14 110.4(5) . .
C11 C10 H10 110.2 . .
C11 C10 C14 101.7(6) . .
C14 C10 H10 110.2 . .
C19 C10 C9 109.9(10) . .
C19 C10 C11 113.5(11) . .
C19 C10 C14 106.9(10) . .
C10 C11 H11A 110.7 . .
C10 C11 H11B 110.7 . .
C10 C11 C12 105.3(6) . .
H11A C11 H11B 108.8 . .
C12 C11 H11A 110.7 . .
C12 C11 H11B 110.7 . .
C11 C12 H12A 110.4 . .
C11 C12 H12B 110.4 . .
H12A C12 H12B 108.6 . .
C13 C12 C11 106.6(6) . .
C13 C12 H12A 110.4 . .
C13 C12 H12B 110.4 . .
C12 C13 H13 109.6 . .
C12 C13 C14 101.0(6) . .
C12 C13 C15 114.8(5) . .
C14 C13 H13 109.6 . .
C15 C13 H13 109.6 . .
C15 C13 C14 112.0(5) . .
C18 C13 C12 116.0(11) . .
C18 C13 C14 98.2(11) . .
C18 C13 C15 112.7(10) . .
C10 C14 C17 110.2(7) . .
C13 C14 C10 100.9(5) . .
C13 C14 C17 109.5(7) . .
C16 C14 C10 115.4(6) . .
C16 C14 C13 116.0(6) . .
C16 C14 C17 104.9(7) . .
O1 C15 C13 117.9(5) . .
O2 C15 O1 125.0(5) . .
O2 C15 C13 117.1(5) . .
C14 C16 H16A 109.5 . .
C14 C16 H16B 109.5 . .
C14 C16 H16C 109.5 . .
H16A C16 H16B 109.5 . .
H16A C16 H16C 109.5 . .
H16B C16 H16C 109.5 . .
C14 C17 H17A 109.5 . .
C14 C17 H17B 109.5 . .
C14 C17 H17C 109.5 . .
H17A C17 H17B 109.5 . .
H17A C17 H17C 109.5 . .
H17B C17 H17C 109.5 . .
H1WA O1W H1WB 109.5 . .
C10 C19 H19A 109.5 . .
C10 C19 H19B 109.5 . .
C10 C19 H19C 109.5 . .
H19A C19 H19B 109.5 . .
H19A C19 H19C 109.5 . .
H19B C19 H19C 109.5 . .
C13 C18 H18A 109.5 . .
C13 C18 H18B 109.5 . .
C13 C18 H18C 109.5 . .
H18A C18 H18B 109.5 . .
H18A C18 H18C 109.5 . .
H18B C18 H18C 109.5 . .

loop_
_geom_bond_atom_site_label_1
_geom_bond_atom_site_label_2
_geom_bond_distance
_geom_bond_site_symmetry_2
Co1 Co1 2.7388(16) 3_666
Co1 O1 2.042(4) 3_666
Co1 O2 2.012(4) .
Co1 O3 2.131(4) 4_576
Co1 O4 2.053(4) 2_645
Co1 N1 2.068(4) .
O1 Co1 2.042(4) 3_666
O1 C15 1.267(7) .
O2 C15 1.253(6) .
O3 Co1 2.131(4) 4_575
O3 C9 1.246(7) .
O4 Co1 2.053(4) 2_655
O4 C9 1.275(7) .
O5 C6 1.233(7) .
N1 C1 1.343(7) .
N1 C5 1.337(7) .
N2 H2 0.8800 .
N2 C6 1.333(8) .
N2 C8 1.459(7) .
C1 H1 0.9500 .
C1 C2 1.361(8) .
C2 H2A 0.9500 .
C2 C3 1.383(9) .
C3 H3 0.9500 .
C3 C4 1.388(8) .
C4 C5 1.375(8) .
C4 C6 1.500(8) .
C5 H5 0.9500 .
C7 C7 1.498(13) 3_767
C7 H7A 0.9900 .
C7 H7B 0.9900 .
C7 C8 1.518(9) .
C8 H8A 0.9900 .
C8 H8B 0.9900 .
C9 C10 1.509(7) .
C10 H10 1.0000 .
C10 C11 1.518(10) .
C10 C14 1.567(9) .
C10 C19 1.490(16) .
C11 H11A 0.9900 .
C11 H11B 0.9900 .
C11 C12 1.571(11) .
C12 H12A 0.9900 .
C12 H12B 0.9900 .
C12 C13 1.525(10) .
C13 H13 1.0000 .
C13 C14 1.555(9) .
C13 C15 1.526(7) .
C13 C18 1.466(16) .
C14 C16 1.433(10) .
C14 C17 1.607(13) .
C16 H16A 0.9800 .
C16 H16B 0.9800 .
C16 H16C 0.9800 .
C17 H17A 0.9800 .
C17 H17B 0.9800 .
C17 H17C 0.9800 .
O1W H1WA 0.8697 .
O1W H1WB 0.8702 .
C19 H19A 0.9800 .
C19 H19B 0.9800 .
C19 H19C 0.9800 .
C18 H18A 0.9800 .
C18 H18B 0.9800 .
C18 H18C 0.9800 .

loop_
_geom_hbond_atom_site_label_D
_geom_hbond_atom_site_label_H
_geom_hbond_atom_site_label_A
_geom_hbond_distance_DH
_geom_hbond_distance_HA
_geom_hbond_distance_DA
_geom_hbond_angle_DHA
O1W H1WB O5 0.87 1.90 2.751(7) 164.3
